data_7006194
loop_
_publ_author_name
'Deng, Fan-Guo'
'Hu, Bin'
'Sun, Wei'
'Chen, Jing'
'Xia, Chun-Gu'

_publ_section_title
;
 Novel pyridinium based cobalt carbonyl ionic liquids: synthesis, full
 characterization, crystal structure and application in catalysis.
;
_journal_issue 38
_journal_name_full 'Dalton transactions (Cambridge, England : 2003)'
_journal_page_first 4262
_journal_page_last 4267
_journal_paper_doi 10.1039/b709800f
_journal_year 2007
_chemical_formula_sum 'C25 H38 Co N O4'
_chemical_formula_weight 475.49
_chemical_name_common 'N-cetyl-pyridinium tetracarbonylcobaltate'
_chemical_name_systematic
;
?
;
_space_group_IT_number 14
_symmetry_cell_setting monoclinic
_symmetry_space_group_name_Hall '-P 2ybc'
_symmetry_space_group_name_H-M 'P 1 21/c 1'
_atom_sites_solution_hydrogens geom
_atom_sites_solution_primary direct
_atom_sites_solution_secondary difmap
_audit_creation_method SHELXL-97
_cell_angle_alpha 90.00
_cell_angle_beta 90.8240(10)
_cell_angle_gamma 90.00
_cell_formula_units_Z 4
_cell_length_a 8.1404(5)
_cell_length_b 7.1357(4)
_cell_length_c 46.865(3)
_cell_measurement_reflns_used 3114
_cell_measurement_temperature 291(2)
_cell_measurement_theta_max 20.88
_cell_measurement_theta_min 2.50
_cell_volume 2722.0(3)
_computing_cell_refinement 'Bruker SMART'
_computing_data_collection 'Bruker SMART'
_computing_data_reduction 'Bruker SAINT'
_computing_molecular_graphics 'Bruker SHELXTL'
_computing_publication_material 'Bruker SHELXTL'
_computing_structure_refinement 'SHELXL-97 (Sheldrick, 1997)'
_computing_structure_solution 'SHELXS-97 (Sheldrick, 1990)'
_diffrn_ambient_temperature 291(2)
_diffrn_measured_fraction_theta_full 0.998
_diffrn_measured_fraction_theta_max 0.998
_diffrn_measurement_device_type 'CCD area detector'
_diffrn_measurement_method 'phi and omega scans'
_diffrn_radiation_monochromator graphite
_diffrn_radiation_source 'fine-focus sealed tube'
_diffrn_radiation_type MoK\a
_diffrn_radiation_wavelength 0.71073
_diffrn_reflns_av_R_equivalents 0.0282
_diffrn_reflns_av_sigmaI/netI 0.0330
_diffrn_reflns_limit_h_max 10
_diffrn_reflns_limit_h_min -10
_diffrn_reflns_limit_k_max 9
_diffrn_reflns_limit_k_min -7
_diffrn_reflns_limit_l_max 49
_diffrn_reflns_limit_l_min -60
_diffrn_reflns_number 16573
_diffrn_reflns_theta_full 27.50
_diffrn_reflns_theta_max 27.50
_diffrn_reflns_theta_min 2.50
_diffrn_standards_number 0
_exptl_absorpt_coefficient_mu 0.657
_exptl_absorpt_correction_T_max 0.9420
_exptl_absorpt_correction_T_min 0.8183
_exptl_absorpt_correction_type multi-scan
_exptl_absorpt_process_details sadabs
_exptl_crystal_density_diffrn 1.160
_exptl_crystal_density_method 'not measured'
_exptl_crystal_F_000 1016
_exptl_crystal_size_max 0.32
_exptl_crystal_size_mid 0.25
_exptl_crystal_size_min 0.09
_refine_diff_density_max 0.251
_refine_diff_density_min -0.198
_refine_diff_density_rms 0.031
_refine_ls_extinction_method none
_refine_ls_goodness_of_fit_ref 1.010
_refine_ls_hydrogen_treatment constr
_refine_ls_matrix_type full
_refine_ls_number_parameters 281
_refine_ls_number_reflns 6241
_refine_ls_number_restraints 0
_refine_ls_restrained_S_all 1.010
_refine_ls_R_factor_all 0.0994
_refine_ls_R_factor_gt 0.0441
_refine_ls_shift/su_max 0.001
_refine_ls_shift/su_mean 0.000
_refine_ls_structure_factor_coef Fsqd
_refine_ls_weighting_details 'calc w=1/[\s^2^(Fo^2^)+(0.0548P)^2^+0.1854P] where P=(Fo^2^+2Fc^2^)/3'
_refine_ls_weighting_scheme calc
_refine_ls_wR_factor_gt 0.1055
_refine_ls_wR_factor_ref 0.1303
_reflns_number_gt 3171
_reflns_number_total 6241
_reflns_threshold_expression >2sigma(I)
_cod_data_source_file b709800f.txt
_cod_data_source_block b
_cod_depositor_comments
;
The following automatic conversions were performed:
'_symmetry_cell_setting' value 'Monoclinic' changed to 'monoclinic'
according to '/home/saulius/struct/CIF-dictionaries/cif_core.dic'
dictionary named 'cif_core.dic' version 2.4.1 from 2010-06-29.

Automatic conversion script
Id: cif_fix_enum 1527 2010-12-29 10:47:43Z saulius 
;
_cod_original_sg_symbol_H-M P2(1)/c
_cod_database_code 7006194

loop_
_symmetry_equiv_pos_as_xyz
'x, y, z'
'-x, y+1/2, -z+1/2'
'-x, -y, -z'
'x, -y-1/2, z-1/2'

loop_
_atom_site_label
_atom_site_type_symbol
_atom_site_fract_x
_atom_site_fract_y
_atom_site_fract_z
_atom_site_U_iso_or_equiv
_atom_site_adp_type
_atom_site_occupancy
_atom_site_symmetry_multiplicity
_atom_site_calc_flag
_atom_site_refinement_flags
_atom_site_disorder_assembly
_atom_site_disorder_group
Co1 Co 0.46497(4) 0.59927(5) 0.184109(8) 0.08593(17) Uani 1 1 d . . .
O1 O 0.3824(3) 0.9796(3) 0.16710(6) 0.1296(8) Uani 1 1 d . . .
O2 O 0.6309(4) 0.4094(3) 0.13818(6) 0.1625(12) Uani 1 1 d . . .
O3 O 0.1675(3) 0.3875(4) 0.19404(5) 0.1377(9) Uani 1 1 d . . .
O4 O 0.6742(4) 0.6103(4) 0.23451(7) 0.1712(12) Uani 1 1 d . . .
N1 N 1.0928(2) 1.5470(2) 0.31371(4) 0.0667(5) Uani 1 1 d . . .
C1 C 1.0254(3) 1.5086(4) 0.34231(5) 0.0795(7) Uani 1 1 d . . .
H1A H 0.9129 1.5530 0.3430 0.095 Uiso 1 1 calc R . .
H1B H 1.0891 1.5761 0.3566 0.095 Uiso 1 1 calc R . .
C2 C 1.0298(3) 1.3017(4) 0.34894(5) 0.0808(7) Uani 1 1 d . . .
H2A H 1.1431 1.2594 0.3490 0.097 Uiso 1 1 calc R . .
H2B H 0.9714 1.2344 0.3339 0.097 Uiso 1 1 calc R . .
C3 C 0.9538(3) 1.2541(4) 0.37749(5) 0.0819(7) Uani 1 1 d . . .
H3A H 1.0128 1.3205 0.3925 0.098 Uiso 1 1 calc R . .
H3B H 0.8408 1.2973 0.3775 0.098 Uiso 1 1 calc R . .
C4 C 0.9569(3) 1.0462(4) 0.38403(5) 0.0859(7) Uani 1 1 d . . .
H4A H 0.8973 0.9808 0.3690 0.103 Uiso 1 1 calc R . .
H4B H 1.0700 1.0035 0.3837 0.103 Uiso 1 1 calc R . .
C5 C 0.8851(3) 0.9921(4) 0.41209(5) 0.0785(7) Uani 1 1 d . . .
H5A H 0.7707 1.0301 0.4122 0.094 Uiso 1 1 calc R . .
H5B H 0.9418 1.0612 0.4271 0.094 Uiso 1 1 calc R . .
C6 C 0.8947(3) 0.7861(3) 0.41895(5) 0.0794(7) Uani 1 1 d . . .
H6A H 1.0088 0.7474 0.4183 0.095 Uiso 1 1 calc R . .
H6B H 0.8351 0.7174 0.4042 0.095 Uiso 1 1 calc R . .
C7 C 0.8271(3) 0.7317(3) 0.44763(5) 0.0735(6) Uani 1 1 d . . .
H7A H 0.7121 0.7669 0.4481 0.088 Uiso 1 1 calc R . .
H7B H 0.8844 0.8030 0.4623 0.088 Uiso 1 1 calc R . .
C8 C 0.8418(3) 0.5245(3) 0.45471(5) 0.0754(6) Uani 1 1 d . . .
H8A H 0.7872 0.4531 0.4397 0.091 Uiso 1 1 calc R . .
H8B H 0.9571 0.4901 0.4548 0.091 Uiso 1 1 calc R . .
C9 C 0.7694(3) 0.4694(3) 0.48310(5) 0.0720(6) Uani 1 1 d . . .
H9A H 0.8246 0.5401 0.4981 0.086 Uiso 1 1 calc R . .
H9B H 0.6544 0.5049 0.4831 0.086 Uiso 1 1 calc R . .
C10 C 0.7822(3) 0.2635(3) 0.49013(5) 0.0735(6) Uani 1 1 d . . .
H10A H 0.8973 0.2283 0.4904 0.088 Uiso 1 1 calc R . .
H10B H 0.7283 0.1927 0.4750 0.088 Uiso 1 1 calc R . .
C11 C 0.7080(3) 0.2082(3) 0.51825(5) 0.0746(6) Uani 1 1 d . . .
H11A H 0.7623 0.2788 0.5333 0.090 Uiso 1 1 calc R . .
H11B H 0.5931 0.2441 0.5180 0.090 Uiso 1 1 calc R . .
C12 C 0.7196(3) 0.0024(3) 0.52540(5) 0.0758(6) Uani 1 1 d . . .
H12A H 0.8347 -0.0331 0.5259 0.091 Uiso 1 1 calc R . .
H12B H 0.6667 -0.0682 0.5102 0.091 Uiso 1 1 calc R . .
C13 C 0.6438(3) -0.0540(3) 0.55333(5) 0.0768(6) Uani 1 1 d . . .
H13A H 0.6969 0.0162 0.5686 0.092 Uiso 1 1 calc R . .
H13B H 0.5288 -0.0184 0.5529 0.092 Uiso 1 1 calc R . .
C14 C 0.6553(3) -0.2596(3) 0.56030(5) 0.0768(6) Uani 1 1 d . . .
H14A H 0.6029 -0.3297 0.5449 0.092 Uiso 1 1 calc R . .
H14B H 0.7704 -0.2948 0.5608 0.092 Uiso 1 1 calc R . .
C15 C 0.5792(3) -0.3173(4) 0.58795(5) 0.0905(8) Uani 1 1 d . . .
H15A H 0.4642 -0.2819 0.5874 0.109 Uiso 1 1 calc R . .
H15B H 0.6319 -0.2477 0.6033 0.109 Uiso 1 1 calc R . .
C16 C 0.5909(4) -0.5229(4) 0.59468(6) 0.1077(9) Uani 1 1 d . . .
H16A H 0.5403 -0.5937 0.5795 0.162 Uiso 1 1 calc R . .
H16B H 0.5355 -0.5481 0.6122 0.162 Uiso 1 1 calc R . .
H16C H 0.7043 -0.5582 0.5966 0.162 Uiso 1 1 calc R . .
C17 C 1.2499(3) 1.5953(4) 0.31114(6) 0.0833(7) Uani 1 1 d . . .
H17 H 1.3158 1.6072 0.3274 0.100 Uiso 1 1 calc R . .
C18 C 1.3154(3) 1.6274(4) 0.28509(7) 0.0932(8) Uani 1 1 d . . .
H18 H 1.4249 1.6624 0.2836 0.112 Uiso 1 1 calc R . .
C19 C 1.2204(4) 1.6081(4) 0.26129(6) 0.0919(8) Uani 1 1 d . . .
H19 H 1.2641 1.6298 0.2434 0.110 Uiso 1 1 calc R . .
C20 C 1.0595(4) 1.5564(4) 0.26397(6) 0.0924(8) Uani 1 1 d . . .
H20 H 0.9925 1.5420 0.2479 0.111 Uiso 1 1 calc R . .
C21 C 0.9988(3) 1.5263(4) 0.29053(6) 0.0806(7) Uani 1 1 d . . .
H21 H 0.8896 1.4907 0.2925 0.097 Uiso 1 1 calc R . .
C22 C 0.5899(4) 0.6060(4) 0.21422(9) 0.1158(11) Uani 1 1 d . . .
C23 C 0.4138(3) 0.8270(5) 0.17378(7) 0.0955(8) Uani 1 1 d . . .
C24 C 0.5642(4) 0.4859(4) 0.15609(8) 0.1115(10) Uani 1 1 d . . .
C25 C 0.2875(4) 0.4704(4) 0.19040(5) 0.0962(8) Uani 1 1 d . . .

loop_
_atom_site_aniso_label
_atom_site_aniso_U_11
_atom_site_aniso_U_22
_atom_site_aniso_U_33
_atom_site_aniso_U_23
_atom_site_aniso_U_13
_atom_site_aniso_U_12
Co1 0.0892(3) 0.0759(3) 0.0930(3) -0.00414(18) 0.01182(19) -0.01183(19)
O1 0.1040(15) 0.0855(15) 0.199(2) 0.0041(16) -0.0030(14) 0.0011(13)
O2 0.230(3) 0.1005(19) 0.160(2) -0.0057(15) 0.098(2) 0.0060(17)
O3 0.1432(19) 0.143(2) 0.1271(18) 0.0120(14) 0.0111(15) -0.0689(16)
O4 0.163(2) 0.154(3) 0.194(3) -0.0230(19) -0.080(2) 0.0030(18)
N1 0.0748(12) 0.0567(11) 0.0688(13) 0.0007(8) 0.0033(10) 0.0050(9)
C1 0.0931(17) 0.0743(17) 0.0713(16) 0.0012(12) 0.0092(13) 0.0047(14)
C2 0.0926(17) 0.0737(17) 0.0763(16) 0.0080(12) 0.0116(13) 0.0065(13)
C3 0.0892(16) 0.0823(18) 0.0742(16) 0.0079(13) 0.0081(12) 0.0055(14)
C4 0.0997(18) 0.0817(19) 0.0766(16) 0.0085(13) 0.0112(14) 0.0048(14)
C5 0.0823(16) 0.0788(17) 0.0747(16) 0.0095(13) 0.0103(12) 0.0112(13)
C6 0.0866(16) 0.0785(18) 0.0733(15) 0.0051(12) 0.0099(12) 0.0088(13)
C7 0.0782(15) 0.0700(16) 0.0727(15) 0.0035(11) 0.0106(12) 0.0077(12)
C8 0.0798(15) 0.0736(16) 0.0730(15) 0.0011(12) 0.0076(12) 0.0106(13)
C9 0.0745(14) 0.0684(15) 0.0733(15) 0.0003(11) 0.0072(12) 0.0092(12)
C10 0.0769(14) 0.0697(16) 0.0741(15) 0.0016(11) 0.0057(11) 0.0067(12)
C11 0.0751(14) 0.0671(16) 0.0818(16) 0.0029(12) 0.0087(12) 0.0060(12)
C12 0.0802(15) 0.0700(17) 0.0774(16) 0.0003(12) 0.0053(12) 0.0066(13)
C13 0.0821(15) 0.0678(16) 0.0808(16) -0.0007(12) 0.0119(13) 0.0061(12)
C14 0.0826(16) 0.0711(16) 0.0769(15) 0.0010(12) 0.0063(12) 0.0043(13)
C15 0.1010(19) 0.0817(19) 0.0892(18) 0.0030(14) 0.0141(14) 0.0014(15)
C16 0.130(2) 0.089(2) 0.104(2) 0.0188(17) 0.0129(18) 0.0022(19)
C17 0.0832(17) 0.0836(18) 0.0829(18) 0.0022(13) -0.0053(14) -0.0092(14)
C18 0.0856(18) 0.096(2) 0.098(2) 0.0086(16) 0.0122(17) -0.0149(15)
C19 0.113(2) 0.086(2) 0.0778(18) 0.0037(14) 0.0191(17) 0.0040(16)
C20 0.105(2) 0.098(2) 0.0730(18) -0.0039(14) -0.0109(16) 0.0084(17)
C21 0.0709(15) 0.0910(19) 0.0797(18) -0.0042(14) -0.0030(14) 0.0005(13)
C22 0.105(2) 0.089(2) 0.153(3) -0.011(2) -0.010(2) -0.0062(18)
C23 0.0756(17) 0.086(2) 0.125(2) -0.0102(18) 0.0059(15) -0.0087(16)
C24 0.137(3) 0.077(2) 0.121(3) 0.0077(18) 0.043(2) -0.0031(19)
C25 0.120(2) 0.093(2) 0.0753(18) 0.0014(15) 0.0040(16) -0.0210(19)

loop_
_atom_type_symbol
_atom_type_description
_atom_type_scat_dispersion_real
_atom_type_scat_dispersion_imag
_atom_type_scat_source
C C 0.0033 0.0016 'International Tables Vol C Tables 4.2.6.8 and 6.1.1.4'
H H 0.0000 0.0000 'International Tables Vol C Tables 4.2.6.8 and 6.1.1.4'
N N 0.0061 0.0033 'International Tables Vol C Tables 4.2.6.8 and 6.1.1.4'
O O 0.0106 0.0060 'International Tables Vol C Tables 4.2.6.8 and 6.1.1.4'
Co Co 0.3494 0.9721 'International Tables Vol C Tables 4.2.6.8 and 6.1.1.4'

loop_
_geom_angle_atom_site_label_1
_geom_angle_atom_site_label_2
_geom_angle_atom_site_label_3
_geom_angle
_geom_angle_site_symmetry_1
_geom_angle_site_symmetry_3
_geom_angle_publ_flag
C22 Co1 C25 110.89(14) . . ?
C22 Co1 C23 109.63(14) . . ?
C25 Co1 C23 110.09(14) . . ?
C22 Co1 C24 110.68(16) . . ?
C25 Co1 C24 106.02(14) . . ?
C23 Co1 C24 109.47(14) . . ?
C21 N1 C17 119.8(2) . . ?
C21 N1 C1 120.2(2) . . ?
C17 N1 C1 119.9(2) . . ?
N1 C1 C2 111.06(18) . . ?
N1 C1 H1A 109.4 . . ?
C2 C1 H1A 109.4 . . ?
N1 C1 H1B 109.4 . . ?
C2 C1 H1B 109.4 . . ?
H1A C1 H1B 108.0 . . ?
C1 C2 C3 113.0(2) . . ?
C1 C2 H2A 109.0 . . ?
C3 C2 H2A 109.0 . . ?
C1 C2 H2B 109.0 . . ?
C3 C2 H2B 109.0 . . ?
H2A C2 H2B 107.8 . . ?
C4 C3 C2 113.0(2) . . ?
C4 C3 H3A 109.0 . . ?
C2 C3 H3A 109.0 . . ?
C4 C3 H3B 109.0 . . ?
C2 C3 H3B 109.0 . . ?
H3A C3 H3B 107.8 . . ?
C5 C4 C3 115.1(2) . . ?
C5 C4 H4A 108.5 . . ?
C3 C4 H4A 108.5 . . ?
C5 C4 H4B 108.5 . . ?
C3 C4 H4B 108.5 . . ?
H4A C4 H4B 107.5 . . ?
C4 C5 C6 114.8(2) . . ?
C4 C5 H5A 108.6 . . ?
C6 C5 H5A 108.6 . . ?
C4 C5 H5B 108.6 . . ?
C6 C5 H5B 108.6 . . ?
H5A C5 H5B 107.5 . . ?
C5 C6 C7 114.98(19) . . ?
C5 C6 H6A 108.5 . . ?
C7 C6 H6A 108.5 . . ?
C5 C6 H6B 108.5 . . ?
C7 C6 H6B 108.5 . . ?
H6A C6 H6B 107.5 . . ?
C6 C7 C8 114.55(18) . . ?
C6 C7 H7A 108.6 . . ?
C8 C7 H7A 108.6 . . ?
C6 C7 H7B 108.6 . . ?
C8 C7 H7B 108.6 . . ?
H7A C7 H7B 107.6 . . ?
C9 C8 C7 114.45(19) . . ?
C9 C8 H8A 108.6 . . ?
C7 C8 H8A 108.6 . . ?
C9 C8 H8B 108.6 . . ?
C7 C8 H8B 108.6 . . ?
H8A C8 H8B 107.6 . . ?
C10 C9 C8 114.71(19) . . ?
C10 C9 H9A 108.6 . . ?
C8 C9 H9A 108.6 . . ?
C10 C9 H9B 108.6 . . ?
C8 C9 H9B 108.6 . . ?
H9A C9 H9B 107.6 . . ?
C9 C10 C11 114.69(19) . . ?
C9 C10 H10A 108.6 . . ?
C11 C10 H10A 108.6 . . ?
C9 C10 H10B 108.6 . . ?
C11 C10 H10B 108.6 . . ?
H10A C10 H10B 107.6 . . ?
C12 C11 C10 115.08(19) . . ?
C12 C11 H11A 108.5 . . ?
C10 C11 H11A 108.5 . . ?
C12 C11 H11B 108.5 . . ?
C10 C11 H11B 108.5 . . ?
H11A C11 H11B 107.5 . . ?
C11 C12 C13 115.28(19) . . ?
C11 C12 H12A 108.5 . . ?
C13 C12 H12A 108.5 . . ?
C11 C12 H12B 108.5 . . ?
C13 C12 H12B 108.5 . . ?
H12A C12 H12B 107.5 . . ?
C14 C13 C12 115.01(19) . . ?
C14 C13 H13A 108.5 . . ?
C12 C13 H13A 108.5 . . ?
C14 C13 H13B 108.5 . . ?
C12 C13 H13B 108.5 . . ?
H13A C13 H13B 107.5 . . ?
C15 C14 C13 115.4(2) . . ?
C15 C14 H14A 108.4 . . ?
C13 C14 H14A 108.4 . . ?
C15 C14 H14B 108.4 . . ?
C13 C14 H14B 108.4 . . ?
H14A C14 H14B 107.5 . . ?
C14 C15 C16 115.0(2) . . ?
C14 C15 H15A 108.5 . . ?
C16 C15 H15A 108.5 . . ?
C14 C15 H15B 108.5 . . ?
C16 C15 H15B 108.5 . . ?
H15A C15 H15B 107.5 . . ?
C15 C16 H16A 109.5 . . ?
C15 C16 H16B 109.5 . . ?
H16A C16 H16B 109.5 . . ?
C15 C16 H16C 109.5 . . ?
H16A C16 H16C 109.5 . . ?
H16B C16 H16C 109.5 . . ?
N1 C17 C18 121.0(2) . . ?
N1 C17 H17 119.5 . . ?
C18 C17 H17 119.5 . . ?
C19 C18 C17 119.8(3) . . ?
C19 C18 H18 120.1 . . ?
C17 C18 H18 120.1 . . ?
C18 C19 C20 119.1(3) . . ?
C18 C19 H19 120.4 . . ?
C20 C19 H19 120.4 . . ?
C21 C20 C19 119.1(3) . . ?
C21 C20 H20 120.4 . . ?
C19 C20 H20 120.4 . . ?
N1 C21 C20 121.2(2) . . ?
N1 C21 H21 119.4 . . ?
C20 C21 H21 119.4 . . ?
O4 C22 Co1 179.9(4) . . ?
O1 C23 Co1 178.8(3) . . ?
O2 C24 Co1 178.5(3) . . ?
O3 C25 Co1 178.2(3) . . ?

loop_
_geom_bond_atom_site_label_1
_geom_bond_atom_site_label_2
_geom_bond_distance
_geom_bond_site_symmetry_2
_geom_bond_publ_flag
Co1 C22 1.728(4) . ?
Co1 C25 1.741(3) . ?
Co1 C23 1.744(4) . ?
Co1 C24 1.750(4) . ?
O1 C23 1.161(3) . ?
O2 C24 1.145(3) . ?
O3 C25 1.157(3) . ?
O4 C22 1.165(4) . ?
N1 C21 1.328(3) . ?
N1 C17 1.331(3) . ?
N1 C1 1.481(3) . ?
C1 C2 1.509(3) . ?
C1 H1A 0.9700 . ?
C1 H1B 0.9700 . ?
C2 C3 1.521(3) . ?
C2 H2A 0.9700 . ?
C2 H2B 0.9700 . ?
C3 C4 1.515(3) . ?
C3 H3A 0.9700 . ?
C3 H3B 0.9700 . ?
C4 C5 1.497(3) . ?
C4 H4A 0.9700 . ?
C4 H4B 0.9700 . ?
C5 C6 1.507(3) . ?
C5 H5A 0.9700 . ?
C5 H5B 0.9700 . ?
C6 C7 1.510(3) . ?
C6 H6A 0.9700 . ?
C6 H6B 0.9700 . ?
C7 C8 1.520(3) . ?
C7 H7A 0.9700 . ?
C7 H7B 0.9700 . ?
C8 C9 1.515(3) . ?
C8 H8A 0.9700 . ?
C8 H8B 0.9700 . ?
C9 C10 1.509(3) . ?
C9 H9A 0.9700 . ?
C9 H9B 0.9700 . ?
C10 C11 1.510(3) . ?
C10 H10A 0.9700 . ?
C10 H10B 0.9700 . ?
C11 C12 1.509(3) . ?
C11 H11A 0.9700 . ?
C11 H11B 0.9700 . ?
C12 C13 1.510(3) . ?
C12 H12A 0.9700 . ?
C12 H12B 0.9700 . ?
C13 C14 1.505(3) . ?
C13 H13A 0.9700 . ?
C13 H13B 0.9700 . ?
C14 C15 1.502(3) . ?
C14 H14A 0.9700 . ?
C14 H14B 0.9700 . ?
C15 C16 1.504(4) . ?
C15 H15A 0.9700 . ?
C15 H15B 0.9700 . ?
C16 H16A 0.9600 . ?
C16 H16B 0.9600 . ?
C16 H16C 0.9600 . ?
C17 C18 1.358(4) . ?
C17 H17 0.9300 . ?
C18 C19 1.355(4) . ?
C18 H18 0.9300 . ?
C19 C20 1.368(4) . ?
C19 H19 0.9300 . ?
C20 C21 1.363(3) . ?
C20 H20 0.9300 . ?
C21 H21 0.9300 . ?

loop_
_geom_torsion_atom_site_label_1
_geom_torsion_atom_site_label_2
_geom_torsion_atom_site_label_3
_geom_torsion_atom_site_label_4
_geom_torsion
_geom_torsion_site_symmetry_1
_geom_torsion_site_symmetry_2
_geom_torsion_site_symmetry_3
_geom_torsion_site_symmetry_4
_geom_torsion_publ_flag
C21 N1 C1 C2 82.2(3) . . . . ?
C17 N1 C1 C2 -95.1(3) . . . . ?
N1 C1 C2 C3 -177.1(2) . . . . ?
C1 C2 C3 C4 179.5(2) . . . . ?
C2 C3 C4 C5 179.3(2) . . . . ?
C3 C4 C5 C6 -177.7(2) . . . . ?
C4 C5 C6 C7 178.2(2) . . . . ?
C5 C6 C7 C8 -178.3(2) . . . . ?
C6 C7 C8 C9 -178.3(2) . . . . ?
C7 C8 C9 C10 179.5(2) . . . . ?
C8 C9 C10 C11 -179.2(2) . . . . ?
C9 C10 C11 C12 179.8(2) . . . . ?
C10 C11 C12 C13 -179.3(2) . . . . ?
C11 C12 C13 C14 179.8(2) . . . . ?
C12 C13 C14 C15 -179.6(2) . . . . ?
C13 C14 C15 C16 179.8(2) . . . . ?
C21 N1 C17 C18 1.3(4) . . . . ?
C1 N1 C17 C18 178.6(2) . . . . ?
N1 C17 C18 C19 -0.8(4) . . . . ?
C17 C18 C19 C20 0.0(4) . . . . ?
C18 C19 C20 C21 0.3(4) . . . . ?
C17 N1 C21 C20 -1.0(4) . . . . ?
C1 N1 C21 C20 -178.3(2) . . . . ?
C19 C20 C21 N1 0.2(4) . . . . ?
C25 Co1 C22 O4 63(100) . . . . ?
C23 Co1 C22 O4 -175(100) . . . . ?
C24 Co1 C22 O4 -54(100) . . . . ?
C22 Co1 C23 O1 32(15) . . . . ?
C25 Co1 C23 O1 154(100) . . . . ?
C24 Co1 C23 O1 -90(14) . . . . ?
C22 Co1 C24 O2 30(12) . . . . ?
C25 Co1 C24 O2 -90(12) . . . . ?
C23 Co1 C24 O2 151(12) . . . . ?
C22 Co1 C25 O3 154(11) . . . . ?
C23 Co1 C25 O3 32(11) . . . . ?
C24 Co1 C25 O3 -86(11) . . . . ?
